data_7127480
loop_
_publ_author_name
'Huang, Qing'
'Niu, Qian'
'Ma, Na-Na'
'Dong, Long-Zhang'
'Li, Shun-Li'
'Li, Dong-Sheng'
'Cai, Yue-Peng'
'Lan, Ya-Qian'

_publ_section_title
;
 Axial Cl/Br atom-mediated CO<sub>2</sub> electroreduction performance in
 a stable porphyrin-based metal-organic framework.
;
_journal_issue 94
_journal_name_full 'Chemical communications (Cambridge, England)'
_journal_page_first 14817
_journal_page_last 14820
_journal_paper_doi 10.1039/d0cc06092e
_journal_volume 56
_journal_year 2020
_chemical_formula_moiety 'C112 H72.531 Cd3 Cl1.469 N24 O0.531'
_chemical_formula_sum 'C112 H72.53 Cd3 Cl1.47 N24 O0.53'
_chemical_formula_weight 2152.21
_space_group_crystal_system orthorhombic
_space_group_IT_number 64
_space_group_name_Hall '-C 2ac 2'
_space_group_name_H-M_alt 'C m c e'
_atom_sites_solution_hydrogens geom
_audit_creation_date 2020-02-25
_audit_creation_method
;
Olex2 1.3
(compiled Nov 21 2019 18:26:39 for OlexSys, GUI svn.r6003)
;
_audit_update_record
;
2020-03-27 deposited with the CCDC.	2020-10-27 downloaded from the CCDC.
;
_cell_angle_alpha 90
_cell_angle_beta 90
_cell_angle_gamma 90
_cell_formula_units_Z 8
_cell_length_a 47.491(2)
_cell_length_b 18.5114(10)
_cell_length_c 27.2738(13)
_cell_measurement_reflns_used 5717
_cell_measurement_temperature 100
_cell_measurement_theta_max 30.22
_cell_measurement_theta_min 2.481
_cell_volume 23977(2)
_computing_cell_refinement 'SAINT V8.38A (?, 2016)'
_computing_data_reduction 'SAINT V8.38A (?, 2016)'
_computing_molecular_graphics 'Olex2 1.3 (Dolomanov et al., 2009)'
_computing_publication_material 'Olex2 1.3 (Dolomanov et al., 2009)'
_computing_structure_refinement 'SHELXL 2018/3 (Sheldrick, 2015)'
_diffrn_ambient_temperature 100
_diffrn_detector_area_resol_mean 8
_diffrn_measured_fraction_theta_full 0.978
_diffrn_measured_fraction_theta_max 0.977
_diffrn_measurement_device_type MX-300
_diffrn_measurement_method '\f scans'
_diffrn_radiation_monochromator 'silicon 111'
_diffrn_radiation_type synchrotron
_diffrn_radiation_wavelength 0.77485
_diffrn_reflns_av_R_equivalents 0.1285
_diffrn_reflns_av_unetI/netI 0.0883
_diffrn_reflns_Laue_measured_fraction_full 0.978
_diffrn_reflns_Laue_measured_fraction_max 0.977
_diffrn_reflns_limit_h_max 58
_diffrn_reflns_limit_h_min -58
_diffrn_reflns_limit_k_max 22
_diffrn_reflns_limit_k_min -22
_diffrn_reflns_limit_l_max 33
_diffrn_reflns_limit_l_min -33
_diffrn_reflns_number 79777
_diffrn_reflns_point_group_measured_fraction_full 0.978
_diffrn_reflns_point_group_measured_fraction_max 0.977
_diffrn_reflns_theta_full 27.704
_diffrn_reflns_theta_max 28.573
_diffrn_reflns_theta_min 0.935
_diffrn_source synchrotron
_diffrn_source_current 0.0
_diffrn_source_power 0.0
_diffrn_source_voltage 0.0
_diffrn_standards_number 0
_exptl_absorpt_coefficient_mu 0.770
_exptl_absorpt_correction_T_max 0.7460
_exptl_absorpt_correction_T_min 0.3201
_exptl_absorpt_correction_type multi-scan
_exptl_absorpt_process_details
;
 TWINABS-2012/1 (Bruker,2012) was used for absorption correction.

Final HKLF 4 output contains 110222 reflections, Rint = 0.1993
 (58883 with I > 3sig(I), Rint = 0.1657)
;
_exptl_crystal_colour 'metallic dark violet'
_exptl_crystal_colour_lustre metallic
_exptl_crystal_colour_modifier dark
_exptl_crystal_colour_primary violet
_exptl_crystal_density_diffrn 1.192
_exptl_crystal_description block
_exptl_crystal_F_000 8686
_exptl_crystal_size_max 0.164
_exptl_crystal_size_mid 0.125
_exptl_crystal_size_min 0.086
_refine_diff_density_max 1.014
_refine_diff_density_min -0.800
_refine_diff_density_rms 0.121
_refine_ls_extinction_method none
_refine_ls_goodness_of_fit_ref 1.076
_refine_ls_hydrogen_treatment constr
_refine_ls_matrix_type full
_refine_ls_number_parameters 749
_refine_ls_number_reflns 11698
_refine_ls_number_restraints 756
_refine_ls_restrained_S_all 1.067
_refine_ls_R_factor_all 0.1250
_refine_ls_R_factor_gt 0.0895
_refine_ls_shift/su_max 0.006
_refine_ls_shift/su_mean 0.001
_refine_ls_structure_factor_coef Fsqd
_refine_ls_weighting_details 'w=1/[\s^2^(Fo^2^)+(0.0509P)^2^+398.3530P] where P=(Fo^2^+2Fc^2^)/3'
_refine_ls_weighting_scheme calc
_refine_ls_wR_factor_gt 0.1785
_refine_ls_wR_factor_ref 0.1919
_reflns_Friedel_coverage 0.000
_reflns_number_gt 7914
_reflns_number_total 11698
_reflns_threshold_expression 'I > 2\s(I)'
_cod_data_source_file d0cc06092e2.cif
_cod_data_source_block hq_cl3_0ma_sq
_cod_original_sg_symbol_Hall '-C 2bc 2'
_cod_database_code 7127480
_shelx_shelxl_version_number 2018/3
_shelx_space_group_comment
;
The symmetry employed for this shelxl refinement is uniquely defined
by the following loop, which should always be used as a source of
symmetry information in preference to the above space-group names.
They are only intended as comments.
;
_shelx_estimated_absorpt_t_max 0.937
_shelx_estimated_absorpt_t_min 0.884
_olex2_refinement_description
;
1. Fixed Uiso
 At 1.2 times of:
  All C(H) groups
 At 1.5 times of:
  All O(H) groups
2. Uiso/Uaniso restraints and constraints
C1 \\sim C2 \\sim C3 \\sim C4 \\sim C5 \\sim C6 \\sim C7 \\sim C8 \\sim C9
\\sim C10 \\sim C11 \\sim C12 \\sim C13 \\sim C14 \\sim C15 \\sim C16 \\sim C19
\\sim C22 \\sim C23 \\sim C24 \\sim C25 \\sim C26 \\sim C27 \\sim C28 \\sim C29
\\sim C30 \\sim C31 \\sim C32 \\sim C33 \\sim C34 \\sim C35 \\sim C36 \\sim C37
\\sim C38 \\sim C39 \\sim C40 \\sim C41 \\sim C42 \\sim C43 \\sim C44 \\sim C47
\\sim C53 \\sim C54 \\sim C55 \\sim C56 \\sim C17A \\sim C18A \\sim C19A \\sim
C20A \\sim C45A \\sim C46A \\sim C48A \\sim C49A \\sim C50 \\sim C51 \\sim C52
\\sim C17 \\sim C18 \\sim C20 \\sim C21 \\sim C45 \\sim C46 \\sim C48 \\sim C49
\\sim C51A \\sim C50A \\sim C52A \\sim N1 \\sim N2 \\sim N3 \\sim N4 \\sim N5
\\sim N6 \\sim N7 \\sim N8 \\sim N9 \\sim N12 \\sim N10 \\sim N10A \\sim N11:
within 2A with sigma of 0.01 and sigma for terminal atoms of 0.02 within 2A
3. Others
 Sof(C45)=Sof(H45)=Sof(C46)=Sof(H46)=Sof(C48)=Sof(H48)=Sof(C49)=Sof(H49)=1-
 FVAR(1)
 Sof(C45A)=Sof(H45A)=Sof(C46A)=Sof(H46A)=Sof(C48A)=Sof(H48A)=Sof(C49A)=
 Sof(H49A)=FVAR(1)
 Sof(C17)=Sof(H17)=Sof(C18)=Sof(H18)=Sof(C20)=Sof(H20)=Sof(C21)=Sof(H21)=1-
 FVAR(2)
 Sof(C17A)=Sof(H17A)=Sof(C18A)=Sof(H18A)=Sof(C19A)=Sof(H19A)=Sof(C20A)=
 Sof(H20A)=FVAR(2)
 Sof(C51A)=Sof(H51A)=Sof(N10A)=Sof(C50A)=Sof(H50A)=Sof(C52A)=Sof(H52A)=1-FVAR(3)
 Sof(N10)=Sof(C50)=Sof(H50)=Sof(C51)=Sof(H51)=Sof(C52)=Sof(H52)=FVAR(3)
 Sof(O1)=Sof(H1A)=0.5*(1-FVAR(5))
 Sof(Cl2)=0.5*FVAR(5)
4.a Aromatic/amide H refined with riding coordinates:
 C1(H1), C2(H2), C3(H3), C5(H5), C6(H6), C8(H8), C9(H9), C12(H12), C13(H13),
 C22(H22), C23(H23), C24(H24), C26(H26), C27(H27), C31(H31), C32(H32), C34(H34),
  C35(H35), C36(H36), C37(H37), C38(H38), C40(H40), C41(H41), C54(H54),
 C55(H55), C17A(H17A), C18A(H18A), C19A(H19A), C20A(H20A), C45A(H45A),
 C46A(H46A), C48A(H48A), C49A(H49A), C50(H50), C51(H51), C52(H52), C17(H17),
 C18(H18), C20(H20), C21(H21), C45(H45), C46(H46), C48(H48), C49(H49),
 C51A(H51A), C50A(H50A), C52A(H52A)
4.b Fitted pentagon refined as free rotating group:
 C51A(N10A,C50A,N11,C52A)
4.c Tetrahedral OH refined with riding coordinates:
 O1(H1A)
;
_platon_squeeze_void_probe_radius 1.20
_olex2_submission_special_instructions 'No special instructions were received'

loop_
_space_group_symop_operation_xyz
'x, y, z'
'-x, -y+1/2, z+1/2'
'-x, y+1/2, -z+1/2'
'x, -y, -z'
'x+1/2, y+1/2, z'
'-x+1/2, -y+1, z+1/2'
'-x+1/2, y+1, -z+1/2'
'x+1/2, -y+1/2, -z'
'-x, -y, -z'
'x, y-1/2, -z-1/2'
'x, -y-1/2, z-1/2'
'-x, y, z'
'-x+1/2, -y+1/2, -z'
'x+1/2, y, -z-1/2'
'x+1/2, -y, z-1/2'
'-x+1/2, y+1/2, z'

loop_
_atom_site_label
_atom_site_type_symbol
_atom_site_fract_x
_atom_site_fract_y
_atom_site_fract_z
_atom_site_U_iso_or_equiv
_atom_site_adp_type
_atom_site_occupancy
_atom_site_site_symmetry_order
_atom_site_calc_flag
_atom_site_refinement_flags_posn
_atom_site_refinement_flags_adp
_atom_site_refinement_flags_occupancy
_atom_site_disorder_assembly
_atom_site_disorder_group
Cd1 Cd 0.65784(2) 0.17856(2) 0.69524(2) 0.02593(15) Uani 1 1 d . . . . .
Cd2 Cd 0.500000 0.77777(4) 0.69683(3) 0.03071(19) Uani 1 2 d S T P . .
Cl1 Cl 0.500000 0.85604(15) 0.77382(10) 0.0376(6) Uani 1 2 d S T P A .
N1 N 0.53469(12) 0.7004(3) 0.7244(3) 0.0393(15) Uani 1 1 d . U . . .
N2 N 0.56292(12) 0.6071(3) 0.7356(3) 0.0367(14) Uani 1 1 d . U . . .
N3 N 0.62174(12) 0.2277(3) 0.6559(2) 0.0291(13) Uani 1 1 d . U . . .
N4 N 0.53390(15) 0.1531(3) 0.3433(2) 0.0420(15) Uani 1 1 d . U . . .
N5 N 0.56337(14) 0.1191(3) 0.4018(2) 0.0392(14) Uani 1 1 d . U . . .
N6 N 0.64983(11) 0.0845(3) 0.6470(2) 0.0252(12) Uani 1 1 d . U . . .
N7 N 0.79595(13) -0.2965(3) 0.6797(2) 0.0374(15) Uani 1 1 d . U . . .
N8 N 0.75512(11) -0.2409(3) 0.6766(2) 0.0327(13) Uani 1 1 d . U . . .
N9 N 0.66790(10) 0.0929(3) 0.7507(2) 0.0227(11) Uani 1 1 d . U . . .
N12 N 0.64087(11) 0.2377(3) 0.7593(2) 0.0300(13) Uani 1 1 d . U . . .
C1 C 0.54086(16) 0.6341(4) 0.7105(3) 0.0408(18) Uani 1 1 d . U . . .
H1 H 0.530943 0.608433 0.685794 0.049 Uiso 1 1 calc R U . . .
C2 C 0.55375(19) 0.7142(5) 0.7602(4) 0.067(2) Uani 1 1 d . U . . .
H2 H 0.554574 0.758206 0.778060 0.080 Uiso 1 1 calc R U . . .
C3 C 0.57106(18) 0.6593(5) 0.7672(4) 0.065(2) Uani 1 1 d . U . . .
H3 H 0.586198 0.656960 0.789905 0.078 Uiso 1 1 calc R U . . .
C4 C 0.57519(14) 0.5368(4) 0.7298(3) 0.0359(16) Uani 1 1 d . U . . .
C5 C 0.55843(16) 0.4797(4) 0.7155(4) 0.055(2) Uani 1 1 d . U . . .
H5 H 0.538879 0.486583 0.709779 0.066 Uiso 1 1 calc R U . . .
C6 C 0.57058(17) 0.4121(4) 0.7096(4) 0.058(2) Uani 1 1 d . U . . .
H6 H 0.559152 0.372723 0.699483 0.070 Uiso 1 1 calc R U . . .
C7 C 0.59914(15) 0.4006(4) 0.7182(3) 0.0378(16) Uani 1 1 d . U . . .
C8 C 0.61530(15) 0.4591(4) 0.7321(3) 0.0370(17) Uani 1 1 d . U . . .
H8 H 0.634841 0.452616 0.738090 0.044 Uiso 1 1 calc R U . . .
C9 C 0.60347(15) 0.5275(4) 0.7376(3) 0.0369(17) Uani 1 1 d . U . . .
H9 H 0.614922 0.567435 0.746753 0.044 Uiso 1 1 calc R U . . .
C10 C 0.61226(15) 0.3279(4) 0.7135(3) 0.0351(16) Uani 1 1 d . U . . .
C11 C 0.61025(16) 0.2932(4) 0.6675(3) 0.0381(16) Uani 1 1 d . U . . .
C12 C 0.5944(2) 0.3175(4) 0.6257(4) 0.060(2) Uani 1 1 d . U . . .
H12 H 0.585028 0.362504 0.622696 0.072 Uiso 1 1 calc R U . . .
C13 C 0.5954(2) 0.2645(4) 0.5914(3) 0.057(2) Uani 1 1 d . U . . .
H13 H 0.586106 0.264773 0.560495 0.068 Uiso 1 1 calc R U . . .
C14 C 0.61299(16) 0.2079(4) 0.6104(3) 0.0341(16) Uani 1 1 d . U . . .
C15 C 0.61948(14) 0.1431(4) 0.5859(3) 0.0275(14) Uani 1 1 d . U . . .
C16 C 0.60604(15) 0.1331(4) 0.5365(3) 0.0316(14) Uani 1 1 d . U . . .
C19 C 0.57858(16) 0.1222(4) 0.4470(3) 0.0350(15) Uani 1 1 d . U . . .
C22 C 0.5464(2) 0.1699(5) 0.3844(3) 0.057(2) Uani 1 1 d . U . . .
H22 H 0.543646 0.214866 0.400556 0.068 Uiso 1 1 calc R U . . .
C23 C 0.5444(2) 0.0869(5) 0.3332(4) 0.069(2) Uani 1 1 d . U . . .
H23 H 0.539668 0.058875 0.305154 0.082 Uiso 1 1 calc R U . . .
C24 C 0.5624(2) 0.0664(5) 0.3685(4) 0.068(2) Uani 1 1 d . U . . .
H24 H 0.572691 0.022357 0.369578 0.081 Uiso 1 1 calc R U . . .
C25 C 0.63654(14) 0.0858(4) 0.6028(3) 0.0278(14) Uani 1 1 d . U . . .
C26 C 0.64284(19) 0.0202(5) 0.5775(3) 0.051(2) Uani 1 1 d . U . . .
H26 H 0.635873 0.006673 0.546139 0.061 Uiso 1 1 calc R U . . .
C27 C 0.66054(18) -0.0195(5) 0.6060(3) 0.0464(19) Uani 1 1 d . U . . .
H27 H 0.668515 -0.065079 0.597943 0.056 Uiso 1 1 calc R U . . .
C28 C 0.66491(14) 0.0207(4) 0.6507(3) 0.0274(14) Uani 1 1 d . U . . .
C29 C 0.68069(12) -0.0026(3) 0.6916(2) 0.0212(12) Uani 1 1 d . U . . .
C30 C 0.69862(13) -0.0679(3) 0.6847(2) 0.0247(14) Uani 1 1 d . U . . .
C31 C 0.72272(16) -0.0634(4) 0.6551(3) 0.0406(18) Uani 1 1 d . U . . .
H31 H 0.726486 -0.020033 0.637724 0.049 Uiso 1 1 calc R U . . .
C32 C 0.74119(16) -0.1213(4) 0.6508(3) 0.0394(17) Uani 1 1 d . U . . .
H32 H 0.757345 -0.118105 0.630366 0.047 Uiso 1 1 calc R U . . .
C33 C 0.73545(14) -0.1835(4) 0.6769(3) 0.0287(14) Uani 1 1 d . U . . .
C34 C 0.71141(14) -0.1902(4) 0.7044(3) 0.0338(16) Uani 1 1 d . U . . .
H34 H 0.707299 -0.234443 0.720555 0.041 Uiso 1 1 calc R U . . .
C35 C 0.69324(14) -0.1324(4) 0.7084(3) 0.0309(15) Uani 1 1 d . U . . .
H35 H 0.676723 -0.137071 0.727780 0.037 Uiso 1 1 calc R U . . .
C36 C 0.78368(15) -0.2344(4) 0.6743(3) 0.0317(15) Uani 1 1 d . U . . .
H36 H 0.793348 -0.190049 0.669381 0.038 Uiso 1 1 calc R U . . .
C37 C 0.77506(17) -0.3464(4) 0.6858(4) 0.055(2) Uani 1 1 d . U . . .
H37 H 0.778016 -0.396789 0.690211 0.066 Uiso 1 1 calc R U . . .
C38 C 0.74970(17) -0.3141(4) 0.6847(4) 0.054(2) Uani 1 1 d . U . . .
H38 H 0.731829 -0.336382 0.688706 0.065 Uiso 1 1 calc R U . . .
C39 C 0.68157(13) 0.0305(3) 0.7378(2) 0.0247(14) Uani 1 1 d . U . . .
C40 C 0.69620(14) 0.0034(4) 0.7805(3) 0.0315(15) Uani 1 1 d . U . . .
H40 H 0.707898 -0.038200 0.781900 0.038 Uiso 1 1 calc R U . . .
C41 C 0.69012(15) 0.0483(4) 0.8182(3) 0.0346(16) Uani 1 1 d . U . . .
H41 H 0.696374 0.043365 0.851079 0.041 Uiso 1 1 calc R U . . .
C42 C 0.67230(14) 0.1052(4) 0.7990(3) 0.0309(15) Uani 1 1 d . U . . .
C43 C 0.66064(15) 0.1632(4) 0.8272(3) 0.0331(15) Uani 1 1 d . U . . .
C44 C 0.66303(16) 0.1566(4) 0.8811(3) 0.0392(16) Uani 1 1 d . U . . .
C47 C 0.66568(18) 0.1355(5) 0.9817(3) 0.0468(17) Uani 1 1 d . U . . .
C53 C 0.64556(15) 0.2235(4) 0.8080(3) 0.0344(15) Uani 1 1 d . U . . .
C54 C 0.63218(17) 0.2782(5) 0.8360(3) 0.0460(19) Uani 1 1 d . U . . .
H54 H 0.632304 0.281612 0.870724 0.055 Uiso 1 1 calc R U . . .
C55 C 0.61924(17) 0.3248(5) 0.8052(3) 0.0445(18) Uani 1 1 d . U . . .
H55 H 0.608718 0.366452 0.814095 0.053 Uiso 1 1 calc R U . . .
C56 C 0.62451(15) 0.2990(4) 0.7564(3) 0.0331(15) Uani 1 1 d . U . . .
Cl2 Cl 0.500000 0.6895(11) 0.6166(5) 0.050(4) Uani 0.47(4) 2 d S T P A 1
N10 N 0.6810(5) 0.1258(15) 1.1083(8) 0.071(3) Uani 0.429(12) 1 d . U P B 1
C17A C 0.5891(3) 0.0786(8) 0.5282(5) 0.031(2) Uani 0.486(6) 1 d . U P C 1
H17A H 0.586012 0.043106 0.552836 0.037 Uiso 0.486(6) 1 calc R U P C 1
C18A C 0.5757(3) 0.0732(8) 0.4828(6) 0.035(2) Uani 0.486(6) 1 d . U P C 1
H18A H 0.563974 0.032600 0.476907 0.042 Uiso 0.486(6) 1 calc R U P C 1
C19A C 0.6100(3) 0.1903(8) 0.5018(6) 0.034(3) Uani 0.486(6) 1 d . U P C 1
H19A H 0.621596 0.230553 0.509295 0.041 Uiso 0.486(6) 1 calc R U P C 1
C20A C 0.5964(3) 0.1852(8) 0.4570(6) 0.036(2) Uani 0.486(6) 1 d . U P C 1
H20A H 0.598681 0.222035 0.433052 0.043 Uiso 0.486(6) 1 calc R U P C 1
C45A C 0.6881(5) 0.1713(13) 0.9092(7) 0.051(3) Uani 0.423(8) 1 d . U P D 1
H45A H 0.703883 0.190561 0.892184 0.061 Uiso 0.423(8) 1 calc R U P D 1
C46A C 0.6910(5) 0.1596(13) 0.9588(8) 0.052(3) Uani 0.423(8) 1 d . U P D 1
H46A H 0.708102 0.166884 0.976014 0.063 Uiso 0.423(8) 1 calc R U P D 1
C48A C 0.6416(4) 0.1226(12) 0.9613(7) 0.043(3) Uani 0.423(8) 1 d . U P D 1
H48A H 0.625866 0.105674 0.979340 0.051 Uiso 0.423(8) 1 calc R U P D 1
C49A C 0.6404(4) 0.1352(11) 0.9110(7) 0.042(3) Uani 0.423(8) 1 d . U P D 1
H49A H 0.622723 0.128649 0.895414 0.050 Uiso 0.423(8) 1 calc R U P D 1
C50 C 0.6826(6) 0.1593(16) 1.0641(9) 0.073(3) Uani 0.429(12) 1 d . U P B 1
H50 H 0.692708 0.202380 1.056957 0.087 Uiso 0.429(12) 1 calc R U P B 1
C51 C 0.6592(6) 0.0829(16) 1.1046(9) 0.068(3) Uani 0.429(12) 1 d . U P B 1
H51 H 0.650932 0.059210 1.131934 0.081 Uiso 0.429(12) 1 calc R U P B 1
C52 C 0.6497(5) 0.0758(15) 1.0592(8) 0.066(3) Uani 0.429(12) 1 d . U P B 1
H52 H 0.634682 0.047138 1.046904 0.079 Uiso 0.429(12) 1 calc R U P B 1
O1 O 0.500000 0.704(3) 0.6205(19) 0.13(4) Uani 0.53(4) 2 d S T P A 2
H1A H 0.500000 0.660260 0.627833 0.197 Uiso 0.53(4) 2 calc R U P A 2
C17 C 0.5756(3) 0.1290(7) 0.5329(6) 0.036(2) Uani 0.514(6) 1 d . U P C 2
H17 H 0.564881 0.130268 0.562329 0.043 Uiso 0.514(6) 1 calc R U P C 2
C18 C 0.5615(3) 0.1235(8) 0.4890(5) 0.037(2) Uani 0.514(6) 1 d . U P C 2
H18 H 0.541577 0.120626 0.487169 0.044 Uiso 0.514(6) 1 calc R U P C 2
C20 C 0.6069(3) 0.1178(7) 0.4467(6) 0.037(2) Uani 0.514(6) 1 d . U P C 2
H20 H 0.617362 0.111614 0.417248 0.045 Uiso 0.514(6) 1 calc R U P C 2
C21 C 0.6197(3) 0.1228(7) 0.4918(5) 0.033(2) Uani 0.514(6) 1 d . U P C 2
H21 H 0.639677 0.118833 0.492601 0.039 Uiso 0.514(6) 1 calc R U P C 2
C45 C 0.6749(3) 0.2085(10) 0.9078(5) 0.051(3) Uani 0.577(8) 1 d . U P D 2
H45 H 0.682645 0.250274 0.892737 0.061 Uiso 0.577(8) 1 calc R U P D 2
C46 C 0.6755(4) 0.1992(9) 0.9598(6) 0.053(3) Uani 0.577(8) 1 d . U P D 2
H46 H 0.682686 0.236825 0.979861 0.064 Uiso 0.577(8) 1 calc R U P D 2
C48 C 0.6535(3) 0.0831(9) 0.9517(5) 0.048(3) Uani 0.577(8) 1 d . U P D 2
H48 H 0.646083 0.039992 0.965439 0.058 Uiso 0.577(8) 1 calc R U P D 2
C49 C 0.6524(3) 0.0943(9) 0.9026(5) 0.044(3) Uani 0.577(8) 1 d . U P D 2
H49 H 0.644113 0.058437 0.882290 0.053 Uiso 0.577(8) 1 calc R U P D 2
C51A C 0.6604(3) 0.1047(8) 1.1165(3) 0.069(3) Uani 0.571(12) 1 d G U P B 2
H51A H 0.651289 0.099265 1.147228 0.082 Uiso 0.571(12) 1 calc R U P B 2
N10A N 0.6899(2) 0.1002(8) 1.1080(3) 0.070(3) Uani 0.571(12) 1 d G U P B 2
C50A C 0.69470(14) 0.1114(8) 1.0572(4) 0.071(3) Uani 0.571(12) 1 d G U P B 2
H50A H 0.712508 0.111346 1.041310 0.085 Uiso 0.571(12) 1 calc R U P B 2
N11 N 0.66823(16) 0.1228(4) 1.0342(2) 0.0603(18) Uani 1 1 d G U . . .
C52A C 0.64705(16) 0.1187(8) 1.0709(4) 0.069(3) Uani 0.571(12) 1 d G U P B 2
H52A H 0.627379 0.124235 1.065799 0.082 Uiso 0.571(12) 1 calc R U P B 2

loop_
_atom_site_aniso_label
_atom_site_aniso_U_11
_atom_site_aniso_U_22
_atom_site_aniso_U_33
_atom_site_aniso_U_23
_atom_site_aniso_U_13
_atom_site_aniso_U_12
Cd1 0.0190(2) 0.0225(2) 0.0362(3) 0.0055(2) -0.0091(2) -0.00201(18)
Cd2 0.0334(4) 0.0279(4) 0.0308(4) 0.0074(3) 0.000 0.000
Cl1 0.0226(12) 0.0498(16) 0.0404(16) -0.0061(13) 0.000 0.000
N1 0.026(3) 0.026(3) 0.066(4) -0.002(3) -0.010(3) 0.001(2)
N2 0.022(3) 0.021(3) 0.068(4) -0.004(3) -0.013(3) 0.005(2)
N3 0.028(3) 0.020(3) 0.039(3) 0.007(2) -0.011(3) 0.004(2)
N4 0.060(4) 0.031(3) 0.035(3) -0.001(3) -0.016(3) 0.003(3)
N5 0.055(3) 0.028(3) 0.035(3) 0.000(3) -0.014(3) 0.008(3)
N6 0.024(3) 0.021(3) 0.030(3) 0.004(2) -0.009(2) 0.003(2)
N7 0.028(3) 0.029(3) 0.055(4) 0.007(3) -0.002(3) 0.015(2)
N8 0.020(3) 0.025(3) 0.054(3) 0.003(3) -0.002(3) 0.005(2)
N9 0.018(2) 0.023(3) 0.027(3) 0.002(2) -0.003(2) 0.002(2)
N12 0.023(3) 0.028(3) 0.039(3) 0.000(3) -0.013(3) 0.001(2)
C1 0.036(4) 0.023(3) 0.064(5) -0.003(3) -0.015(3) 0.003(3)
C2 0.047(4) 0.051(4) 0.102(6) -0.038(4) -0.034(4) 0.019(4)
C3 0.042(4) 0.053(4) 0.100(6) -0.037(4) -0.037(4) 0.025(4)
C4 0.020(3) 0.016(3) 0.072(4) -0.001(3) -0.010(3) 0.004(2)
C5 0.026(3) 0.023(3) 0.118(6) 0.003(4) -0.026(4) -0.002(3)
C6 0.034(4) 0.022(3) 0.119(6) 0.001(4) -0.032(4) -0.001(3)
C7 0.027(3) 0.017(3) 0.069(4) -0.002(3) -0.018(3) 0.001(3)
C8 0.022(3) 0.028(3) 0.061(5) -0.009(3) -0.013(3) 0.002(3)
C9 0.025(3) 0.022(3) 0.064(5) -0.006(3) -0.007(3) -0.001(3)
C10 0.028(3) 0.019(3) 0.058(4) 0.000(3) -0.013(3) 0.001(3)
C11 0.039(3) 0.018(3) 0.057(4) 0.003(3) -0.021(3) 0.002(3)
C12 0.081(5) 0.026(4) 0.073(5) -0.004(4) -0.046(4) 0.014(4)
C13 0.079(5) 0.033(4) 0.059(5) 0.002(4) -0.052(4) 0.011(4)
C14 0.040(3) 0.024(3) 0.039(4) 0.012(3) -0.019(3) -0.001(3)
C15 0.027(3) 0.027(3) 0.028(3) 0.010(3) -0.011(3) 0.002(3)
C16 0.040(3) 0.024(3) 0.031(3) 0.006(3) -0.012(3) 0.010(3)
C19 0.047(3) 0.026(3) 0.032(3) 0.004(3) -0.008(3) 0.003(3)
C22 0.079(5) 0.042(4) 0.049(4) -0.008(4) -0.019(4) 0.019(4)
C23 0.094(6) 0.048(5) 0.063(5) -0.015(4) -0.037(5) 0.016(4)
C24 0.092(5) 0.044(4) 0.068(5) -0.009(4) -0.042(5) 0.021(4)
C25 0.029(3) 0.030(3) 0.025(3) 0.006(3) -0.002(3) 0.001(3)
C26 0.065(5) 0.056(4) 0.031(4) -0.004(4) -0.010(4) 0.028(4)
C27 0.059(4) 0.053(4) 0.028(4) -0.004(3) -0.005(4) 0.033(4)
C28 0.026(3) 0.026(3) 0.030(3) 0.006(3) -0.002(3) 0.009(2)
C29 0.017(3) 0.019(3) 0.027(3) 0.008(3) 0.002(3) 0.000(2)
C30 0.017(3) 0.024(3) 0.032(3) 0.007(3) 0.000(3) 0.004(2)
C31 0.039(4) 0.029(4) 0.054(4) 0.015(3) 0.014(3) 0.015(3)
C32 0.035(4) 0.035(4) 0.049(4) 0.014(3) 0.018(3) 0.012(3)
C33 0.022(3) 0.024(3) 0.040(4) 0.006(3) -0.001(3) 0.007(3)
C34 0.029(3) 0.023(3) 0.049(4) 0.011(3) 0.010(3) 0.003(3)
C35 0.023(3) 0.029(3) 0.041(4) 0.002(3) 0.011(3) 0.001(3)
C36 0.032(3) 0.025(3) 0.038(4) 0.007(3) 0.000(3) 0.008(3)
C37 0.037(4) 0.027(4) 0.101(6) 0.004(4) -0.009(4) 0.009(3)
C38 0.031(3) 0.029(4) 0.104(6) 0.003(4) -0.006(4) -0.002(3)
C39 0.020(3) 0.024(3) 0.030(3) 0.010(3) -0.001(3) 0.002(2)
C40 0.028(3) 0.032(3) 0.035(4) 0.006(3) -0.008(3) 0.003(3)
C41 0.034(3) 0.035(4) 0.035(4) 0.006(3) -0.013(3) 0.003(3)
C42 0.027(3) 0.030(3) 0.035(4) 0.005(3) -0.005(3) 0.000(3)
C43 0.030(3) 0.039(4) 0.030(3) 0.003(3) -0.008(3) 0.004(3)
C44 0.039(3) 0.049(4) 0.030(3) -0.009(3) -0.005(3) 0.008(3)
C47 0.052(4) 0.058(4) 0.031(3) -0.004(3) 0.000(3) 0.002(3)
C53 0.027(3) 0.035(3) 0.041(4) -0.002(3) -0.005(3) 0.004(3)
C54 0.046(4) 0.052(4) 0.040(4) -0.005(4) 0.000(4) 0.016(4)
C55 0.043(4) 0.044(4) 0.046(4) -0.001(4) -0.001(4) 0.013(3)
C56 0.028(3) 0.026(3) 0.046(4) -0.001(3) -0.012(3) 0.001(3)
Cl2 0.052(5) 0.059(7) 0.038(5) -0.006(4) 0.000 0.000
N10 0.077(6) 0.092(7) 0.046(5) -0.006(5) -0.012(5) -0.007(5)
C17A 0.042(5) 0.023(4) 0.028(4) 0.005(4) -0.011(4) 0.002(4)
C18A 0.044(5) 0.024(4) 0.035(5) 0.002(4) -0.006(4) -0.001(4)
C19A 0.044(5) 0.025(5) 0.032(5) 0.000(5) -0.010(5) 0.002(5)
C20A 0.047(5) 0.030(5) 0.030(5) 0.003(4) -0.007(4) -0.001(4)
C45A 0.055(6) 0.066(6) 0.031(5) -0.007(5) -0.008(5) -0.001(5)
C46A 0.055(6) 0.068(6) 0.035(5) -0.004(5) -0.006(5) -0.001(5)
C48A 0.048(6) 0.052(6) 0.028(5) -0.003(5) 0.001(5) 0.003(5)
C49A 0.046(6) 0.055(6) 0.026(5) -0.004(5) -0.004(5) 0.003(5)
C50 0.078(6) 0.093(6) 0.048(5) -0.010(5) -0.009(5) -0.010(5)
C51 0.075(6) 0.091(7) 0.038(5) -0.007(5) -0.010(5) 0.000(6)
C52 0.073(6) 0.085(7) 0.040(6) -0.012(6) -0.009(5) 0.001(6)
O1 0.18(6) 0.09(4) 0.12(5) 0.01(2) 0.000 0.000
C17 0.047(5) 0.027(5) 0.033(5) 0.002(4) -0.011(4) 0.001(4)
C18 0.046(5) 0.028(5) 0.037(5) 0.006(4) -0.011(4) 0.003(4)
C20 0.048(5) 0.027(4) 0.036(5) 0.006(4) -0.004(4) 0.003(4)
C21 0.046(4) 0.025(4) 0.027(4) 0.006(4) -0.009(4) 0.006(4)
C45 0.054(5) 0.064(6) 0.033(5) -0.006(5) -0.009(5) 0.006(5)
C46 0.060(6) 0.065(6) 0.035(5) -0.009(5) -0.008(5) 0.004(5)
C48 0.054(5) 0.057(6) 0.033(5) -0.002(5) -0.001(5) 0.001(5)
C49 0.047(5) 0.054(5) 0.031(5) 0.000(5) -0.003(5) 0.003(5)
C51A 0.074(6) 0.088(7) 0.043(5) -0.008(5) -0.009(5) -0.001(6)
N10A 0.075(6) 0.089(7) 0.047(5) -0.005(5) -0.012(5) -0.006(5)
C50A 0.073(6) 0.092(7) 0.048(5) -0.006(5) -0.013(5) -0.006(6)
N11 0.067(4) 0.075(4) 0.039(3) -0.011(3) -0.008(3) -0.005(4)
C52A 0.075(5) 0.087(6) 0.044(5) -0.008(5) -0.009(5) -0.002(5)

loop_
_atom_type_symbol
_atom_type_description
_atom_type_scat_dispersion_real
_atom_type_scat_dispersion_imag
_atom_type_scat_source
C C 0.0044 0.0020 'International Tables Vol C Tables 4.2.6.8 and 6.1.1.4'
H H 0.0000 0.0000 'International Tables Vol C Tables 4.2.6.8 and 6.1.1.4'
Cd Cd -0.6417 1.4308 'International Tables Vol C Tables 4.2.6.8 and 6.1.1.4'
Cl Cl 0.1692 0.1898 'International Tables Vol C Tables 4.2.6.8 and 6.1.1.4'
N N 0.0081 0.0039 'International Tables Vol C Tables 4.2.6.8 and 6.1.1.4'
O O 0.0141 0.0074 'International Tables Vol C Tables 4.2.6.8 and 6.1.1.4'

loop_
_geom_angle_atom_site_label_1
_geom_angle_atom_site_label_2
_geom_angle_atom_site_label_3
_geom_angle
_geom_angle_site_symmetry_1
_geom_angle_site_symmetry_3
_geom_angle_publ_flag
N3 Cd1 N7 124.8(2) . 16_655 ?
N3 Cd1 N9 141.3(2) . . ?
N6 Cd1 N3 84.4(2) . . ?
N6 Cd1 N7 102.3(2) . 16_655 ?
N6 Cd1 N9 83.2(2) . . ?
N9 Cd1 N7 93.6(2) . 16_655 ?
N12 Cd1 N3 84.1(2) . . ?
N12 Cd1 N6 142.6(2) . . ?
N12 Cd1 N7 113.4(2) . 16_655 ?
N12 Cd1 N9 84.0(2) . . ?
Cl1 Cd2 Cl2 177.8(4) . . ?
N1 Cd2 Cl1 94.84(18) 12_655 . ?
N1 Cd2 Cl1 94.84(18) . . ?
N1 Cd2 N1 91.1(3) . 12_655 ?
N1 Cd2 N4 90.0(2) 12_655 9_666 ?
N1 Cd2 N4 170.7(2) . 9_666 ?
N1 Cd2 N4 170.7(2) 12_655 4_566 ?
N1 Cd2 N4 90.0(2) . 4_566 ?
N1 Cd2 Cl2 83.7(3) . . ?
N1 Cd2 Cl2 83.7(3) 12_655 . ?
N1 Cd2 O1 86.2(9) 12_655 . ?
N1 Cd2 O1 86.2(9) . . ?
N4 Cd2 Cl1 94.29(17) 4_566 . ?
N4 Cd2 Cl1 94.29(17) 9_666 . ?
N4 Cd2 N4 87.4(4) 4_566 9_666 ?
N4 Cd2 Cl2 87.3(3) 4_566 . ?
N4 Cd2 Cl2 87.3(3) 9_666 . ?
N4 Cd2 O1 84.7(9) 4_566 . ?
N4 Cd2 O1 84.7(9) 9_666 . ?
O1 Cd2 Cl1 178.5(12) . . ?
C1 N1 Cd2 130.0(5) . . ?
C1 N1 C2 103.6(7) . . ?
C2 N1 Cd2 126.4(5) . . ?
C1 N2 C3 106.3(6) . . ?
C1 N2 C4 126.6(6) . . ?
C3 N2 C4 127.1(6) . . ?
C11 N3 Cd1 124.1(5) . . ?
C14 N3 Cd1 124.6(5) . . ?
C14 N3 C11 109.1(6) . . ?
C22 N4 Cd2 126.0(6) . 9_666 ?
C22 N4 C23 102.9(7) . . ?
C23 N4 Cd2 131.0(6) . 9_666 ?
C22 N5 C19 125.9(7) . . ?
C22 N5 C24 104.9(7) . . ?
C24 N5 C19 129.2(7) . . ?
C25 N6 Cd1 126.3(4) . . ?
C25 N6 C28 108.6(6) . . ?
C28 N6 Cd1 122.6(4) . . ?
C36 N7 Cd1 129.2(5) . 16_645 ?
C36 N7 C37 106.7(6) . . ?
C37 N7 Cd1 122.6(5) . 16_645 ?
C36 N8 C33 126.2(6) . . ?
C36 N8 C38 106.1(6) . . ?
C38 N8 C33 127.3(6) . . ?
C39 N9 Cd1 121.6(4) . . ?
C42 N9 Cd1 124.8(4) . . ?
C42 N9 C39 108.5(5) . . ?
C53 N12 Cd1 127.6(5) . . ?
C53 N12 C56 107.8(6) . . ?
C56 N12 Cd1 124.6(5) . . ?
N1 C1 N2 111.9(7) . . ?
N1 C1 H1 124.1 . . ?
N2 C1 H1 124.1 . . ?
N1 C2 H2 124.0 . . ?
C3 C2 N1 112.0(8) . . ?
C3 C2 H2 124.0 . . ?
N2 C3 H3 126.9 . . ?
C2 C3 N2 106.2(7) . . ?
C2 C3 H3 126.9 . . ?
C5 C4 N2 119.5(6) . . ?
C9 C4 N2 119.6(6) . . ?
C9 C4 C5 120.9(6) . . ?
C4 C5 H5 120.5 . . ?
C4 C5 C6 118.9(7) . . ?
C6 C5 H5 120.5 . . ?
C5 C6 H6 119.2 . . ?
C5 C6 C7 121.6(7) . . ?
C7 C6 H6 119.2 . . ?
C6 C7 C10 122.1(6) . . ?
C8 C7 C6 117.9(7) . . ?
C8 C7 C10 120.0(6) . . ?
C7 C8 H8 119.4 . . ?
C7 C8 C9 121.2(6) . . ?
C9 C8 H8 119.4 . . ?
C4 C9 C8 119.5(6) . . ?
C4 C9 H9 120.3 . . ?
C8 C9 H9 120.3 . . ?
C11 C10 C7 117.3(7) . . ?
C11 C10 C56 126.3(6) . . ?
C56 C10 C7 116.3(7) . . ?
N3 C11 C10 125.5(7) . . ?
N3 C11 C12 107.6(7) . . ?
C10 C11 C12 126.8(7) . . ?
C11 C12 H12 126.1 . . ?
C13 C12 C11 107.8(7) . . ?
C13 C12 H12 126.1 . . ?
C12 C13 H13 126.4 . . ?
C12 C13 C14 107.2(7) . . ?
C14 C13 H13 126.4 . . ?
N3 C14 C13 108.2(7) . . ?
N3 C14 C15 126.6(6) . . ?
C15 C14 C13 125.2(7) . . ?
C14 C15 C16 116.0(6) . . ?
C14 C15 C25 127.8(6) . . ?
C25 C15 C16 116.2(6) . . ?
C17A C16 C15 120.7(9) . . ?
C17A C16 C19A 122.4(10) . . ?
C19A C16 C15 116.5(8) . . ?
C17 C16 C15 119.3(8) . . ?
C21 C16 C15 127.0(8) . . ?
C21 C16 C17 113.5(10) . . ?
N5 C19 C20A 118.9(8) . . ?
C18A C19 N5 123.4(9) . . ?
C18A C19 C20A 117.4(10) . . ?
C18 C19 N5 114.4(8) . . ?
C20 C19 N5 119.8(9) . . ?
C20 C19 C18 125.6(11) . . ?
N4 C22 N5 114.4(8) . . ?
N4 C22 H22 122.8 . . ?
N5 C22 H22 122.8 . . ?
N4 C23 H23 124.9 . . ?
C24 C23 N4 110.1(8) . . ?
C24 C23 H23 124.9 . . ?
N5 C24 C23 107.6(8) . . ?
N5 C24 H24 126.2 . . ?
C23 C24 H24 126.2 . . ?
N6 C25 C15 124.6(6) . . ?
N6 C25 C26 108.4(6) . . ?
C15 C25 C26 127.0(7) . . ?
C25 C26 H26 125.9 . . ?
C27 C26 C25 108.2(7) . . ?
C27 C26 H26 125.9 . . ?
C26 C27 H27 126.5 . . ?
C26 C27 C28 107.0(7) . . ?
C28 C27 H27 126.5 . . ?
N6 C28 C27 107.7(6) . . ?
N6 C28 C29 126.3(6) . . ?
C29 C28 C27 125.9(6) . . ?
C28 C29 C30 116.9(6) . . ?
C39 C29 C28 126.4(6) . . ?
C39 C29 C30 116.7(6) . . ?
C31 C30 C29 119.4(6) . . ?
C35 C30 C29 122.5(6) . . ?
C35 C30 C31 118.0(6) . . ?
C30 C31 H31 119.4 . . ?
C32 C31 C30 121.3(7) . . ?
C32 C31 H31 119.4 . . ?
C31 C32 H32 120.8 . . ?
C33 C32 C31 118.3(7) . . ?
C33 C32 H32 120.8 . . ?
C32 C33 N8 119.5(6) . . ?
C34 C33 N8 119.0(6) . . ?
C34 C33 C32 121.4(6) . . ?
C33 C34 H34 120.2 . . ?
C33 C34 C35 119.6(6) . . ?
C35 C34 H34 120.2 . . ?
C30 C35 H35 119.4 . . ?
C34 C35 C30 121.2(6) . . ?
C34 C35 H35 119.4 . . ?
N7 C36 N8 111.2(6) . . ?
N7 C36 H36 124.4 . . ?
N8 C36 H36 124.4 . . ?
N7 C37 H37 124.9 . . ?
C38 C37 N7 110.3(7) . . ?
C38 C37 H37 124.9 . . ?
N8 C38 H38 127.2 . . ?
C37 C38 N8 105.7(7) . . ?
C37 C38 H38 127.2 . . ?
N9 C39 C29 125.7(6) . . ?
N9 C39 C40 108.3(6) . . ?
C29 C39 C40 125.9(6) . . ?
C39 C40 H40 126.4 . . ?
C41 C40 C39 107.2(6) . . ?
C41 C40 H40 126.4 . . ?
C40 C41 H41 126.3 . . ?
C40 C41 C42 107.4(6) . . ?
C42 C41 H41 126.3 . . ?
N9 C42 C41 108.6(6) . . ?
N9 C42 C43 126.0(6) . . ?
C43 C42 C41 125.4(7) . . ?
C42 C43 C44 116.1(6) . . ?
C53 C43 C42 125.8(7) . . ?
C53 C43 C44 117.9(7) . . ?
C45A C44 C43 125.1(11) . . ?
C49A C44 C43 122.7(10) . . ?
C49A C44 C45A 112.2(13) . . ?
C45 C44 C43 121.0(10) . . ?
C45 C44 C49 121.6(11) . . ?
C49 C44 C43 117.4(9) . . ?
C46A C47 N11 114.4(11) . . ?
C48A C47 C46A 127.7(14) . . ?
C48A C47 N11 117.9(11) . . ?
C46 C47 N11 121.8(9) . . ?
C48 C47 C46 118.1(11) . . ?
C48 C47 N11 120.1(10) . . ?
N12 C53 C43 125.9(7) . . ?
N12 C53 C54 108.1(6) . . ?
C54 C53 C43 126.0(7) . . ?
C53 C54 H54 125.5 . . ?
C55 C54 C53 109.0(8) . . ?
C55 C54 H54 125.5 . . ?
C54 C55 H55 126.7 . . ?
C54 C55 C56 106.5(7) . . ?
C56 C55 H55 126.7 . . ?
N12 C56 C10 126.3(7) . . ?
N12 C56 C55 108.6(6) . . ?
C10 C56 C55 124.8(7) . . ?
C51 N10 C50 105(2) . . ?
C16 C17A H17A 120.4 . . ?
C16 C17A C18A 119.1(13) . . ?
C18A C17A H17A 120.4 . . ?
C19 C18A C17A 123.6(13) . . ?
C19 C18A H18A 118.2 . . ?
C17A C18A H18A 118.2 . . ?
C16 C19A H19A 120.9 . . ?
C20A C19A C16 118.2(13) . . ?
C20A C19A H19A 120.9 . . ?
C19 C20A H20A 120.4 . . ?
C19A C20A C19 119.1(13) . . ?
C19A C20A H20A 120.4 . . ?
C44 C45A H45A 117.5 . . ?
C46A C45A C44 125(2) . . ?
C46A C45A H45A 117.5 . . ?
C47 C46A H46A 123.2 . . ?
C45A C46A C47 113.5(18) . . ?
C45A C46A H46A 123.2 . . ?
C47 C48A H48A 122.2 . . ?
C47 C48A C49A 115.5(18) . . ?
C49A C48A H48A 122.2 . . ?
C44 C49A H49A 117.0 . . ?
C48A C49A C44 125.9(17) . . ?
C48A C49A H49A 117.0 . . ?
N10 C50 H50 126.3 . . ?
N11 C50 N10 107(2) . . ?
N11 C50 H50 126.3 . . ?
N10 C51 H51 123.1 . . ?
N10 C51 C52 114(3) . . ?
C52 C51 H51 123.1 . . ?
C51 C52 H52 129.9 . . ?
C51 C52 N11 100(2) . . ?
N11 C52 H52 129.9 . . ?
Cd2 O1 H1A 109.5 . . ?
C16 C17 H17 118.4 . . ?
C18 C17 C16 123.1(14) . . ?
C18 C17 H17 118.4 . . ?
C19 C18 H18 122.2 . . ?
C17 C18 C19 115.6(13) . . ?
C17 C18 H18 122.2 . . ?
C19 C20 H20 122.2 . . ?
C19 C20 C21 115.6(14) . . ?
C21 C20 H20 122.2 . . ?
C16 C21 H21 117.1 . . ?
C20 C21 C16 125.8(13) . . ?
C20 C21 H21 117.1 . . ?
C44 C45 H45 121.2 . . ?
C44 C45 C46 117.6(15) . . ?
C46 C45 H45 121.2 . . ?
C47 C46 C45 121.2(14) . . ?
C47 C46 H46 119.4 . . ?
C45 C46 H46 119.4 . . ?
C47 C48 H48 120.3 . . ?
C49 C48 C47 119.4(14) . . ?
C49 C48 H48 120.3 . . ?
C44 C49 H49 119.0 . . ?
C48 C49 C44 122.0(14) . . ?
C48 C49 H49 119.0 . . ?
N10A C51A H51A 126.0 . . ?
N10A C51A C52A 108.0 . . ?
C52A C51A H51A 126.0 . . ?
C51A N10A C50A 108.0 . . ?
N10A C50A H50A 126.0 . . ?
N10A C50A N11 108.0 . . ?
N11 C50A H50A 126.0 . . ?
C50 N11 C47 126.5(15) . . ?
C50 N11 C52 110.9(16) . . ?
C52 N11 C47 121.4(11) . . ?
C50A N11 C47 122.0(7) . . ?
C52A N11 C47 129.9(7) . . ?
C52A N11 C50A 108.0 . . ?
C51A C52A H52A 126.0 . . ?
N11 C52A C51A 108.0 . . ?
N11 C52A H52A 126.0 . . ?

loop_
_geom_bond_atom_site_label_1
_geom_bond_atom_site_label_2
_geom_bond_distance
_geom_bond_site_symmetry_2
_geom_bond_publ_flag
Cd1 N3 2.217(5) . ?
Cd1 N6 2.216(6) . ?
Cd1 N7 2.282(6) 16_655 ?
Cd1 N9 2.243(5) . ?
Cd1 N12 2.214(6) . ?
Cd2 Cl1 2.551(3) . ?
Cd2 N1 2.309(6) 12_655 ?
Cd2 N1 2.309(6) . ?
Cd2 N4 2.329(6) 9_666 ?
Cd2 N4 2.329(6) 4_566 ?
Cd2 Cl2 2.732(17) . ?
Cd2 O1 2.49(5) . ?
N1 C1 1.317(9) . ?
N1 C2 1.355(11) . ?
N2 C1 1.348(9) . ?
N2 C3 1.350(10) . ?
N2 C4 1.435(8) . ?
N3 C11 1.368(9) . ?
N3 C14 1.359(9) . ?
N4 C22 1.308(11) . ?
N4 C23 1.352(11) . ?
N5 C19 1.430(9) . ?
N5 C22 1.324(10) . ?
N5 C24 1.334(11) . ?
N6 C25 1.362(9) . ?
N6 C28 1.384(8) . ?
N7 C36 1.298(8) . ?
N7 C37 1.366(10) . ?
N8 C33 1.415(8) . ?
N8 C36 1.363(9) . ?
N8 C38 1.396(9) . ?
N9 C39 1.371(8) . ?
N9 C42 1.354(9) . ?
N12 C53 1.373(10) . ?
N12 C56 1.378(8) . ?
C1 H1 0.9500 . ?
C2 H2 0.9500 . ?
C2 C3 1.322(11) . ?
C3 H3 0.9500 . ?
C4 C5 1.380(10) . ?
C4 C9 1.371(9) . ?
C5 H5 0.9500 . ?
C5 C6 1.388(11) . ?
C6 H6 0.9500 . ?
C6 C7 1.392(10) . ?
C7 C8 1.381(9) . ?
C7 C10 1.489(9) . ?
C8 H8 0.9500 . ?
C8 C9 1.394(10) . ?
C9 H9 0.9500 . ?
C10 C11 1.412(11) . ?
C10 C56 1.412(11) . ?
C11 C12 1.436(11) . ?
C12 H12 0.9500 . ?
C12 C13 1.357(12) . ?
C13 H13 0.9500 . ?
C13 C14 1.438(10) . ?
C14 C15 1.407(10) . ?
C15 C16 1.503(10) . ?
C15 C25 1.412(9) . ?
C16 C17A 1.310(16) . ?
C16 C19A 1.432(16) . ?
C16 C17 1.450(16) . ?
C16 C21 1.395(16) . ?
C19 C18A 1.339(16) . ?
C19 C20A 1.468(17) . ?
C19 C18 1.402(17) . ?
C19 C20 1.349(17) . ?
C22 H22 0.9500 . ?
C23 H23 0.9500 . ?
C23 C24 1.345(13) . ?
C24 H24 0.9500 . ?
C25 C26 1.428(10) . ?
C26 H26 0.9500 . ?
C26 C27 1.361(11) . ?
C27 H27 0.9500 . ?
C27 C28 1.444(10) . ?
C28 C29 1.411(9) . ?
C29 C30 1.490(8) . ?
C29 C39 1.404(9) . ?
C30 C31 1.403(10) . ?
C30 C35 1.382(9) . ?
C31 H31 0.9500 . ?
C31 C32 1.389(10) . ?
C32 H32 0.9500 . ?
C32 C33 1.383(10) . ?
C33 C34 1.371(10) . ?
C34 H34 0.9500 . ?
C34 C35 1.379(9) . ?
C35 H35 0.9500 . ?
C36 H36 0.9500 . ?
C37 H37 0.9500 . ?
C37 C38 1.345(11) . ?
C38 H38 0.9500 . ?
C39 C40 1.446(9) . ?
C40 H40 0.9500 . ?
C40 C41 1.351(10) . ?
C41 H41 0.9500 . ?
C41 C42 1.449(9) . ?
C42 C43 1.432(10) . ?
C43 C44 1.482(11) . ?
C43 C53 1.425(10) . ?
C44 C45A 1.44(2) . ?
C44 C49A 1.40(2) . ?
C44 C45 1.329(17) . ?
C44 C49 1.388(17) . ?
C47 C46A 1.43(2) . ?
C47 C48A 1.29(2) . ?
C47 C46 1.402(19) . ?
C47 C48 1.395(17) . ?
C47 N11 1.456(10) . ?
C53 C54 1.418(10) . ?
C54 H54 0.9500 . ?
C54 C55 1.351(11) . ?
C55 H55 0.9500 . ?
C55 C56 1.436(11) . ?
N10 C50 1.36(3) . ?
N10 C51 1.31(3) . ?
C17A H17A 0.9500 . ?
C17A C18A 1.40(2) . ?
C18A H18A 0.9500 . ?
C19A H19A 0.9500 . ?
C19A C20A 1.38(2) . ?
C20A H20A 0.9500 . ?
C45A H45A 0.9500 . ?
C45A C46A 1.38(3) . ?
C46A H46A 0.9500 . ?
C48A H48A 0.9500 . ?
C48A C49A 1.39(3) . ?
C49A H49A 0.9500 . ?
C50 H50 0.9500 . ?
C50 N11 1.26(3) . ?
C51 H51 0.9500 . ?
C51 C52 1.32(3) . ?
C52 H52 0.9500 . ?
C52 N11 1.41(3) . ?
O1 H1A 0.8400 . ?
C17 H17 0.9500 . ?
C17 C18 1.38(2) . ?
C18 H18 0.9500 . ?
C20 H20 0.9500 . ?
C20 C21 1.38(2) . ?
C21 H21 0.9500 . ?
C45 H45 0.9500 . ?
C45 C46 1.43(2) . ?
C46 H46 0.9500 . ?
C48 H48 0.9500 . ?
C48 C49 1.35(2) . ?
C49 H49 0.9500 . ?
C51A H51A 0.9500 . ?
C51A N10A 1.4200 . ?
C51A C52A 1.4200 . ?
N10A C50A 1.4200 . ?
C50A H50A 0.9500 . ?
C50A N11 1.4200 . ?
N11 C52A 1.4200 . ?
C52A H52A 0.9500 . ?

loop_
_geom_torsion_atom_site_label_1
_geom_torsion_atom_site_label_2
_geom_torsion_atom_site_label_3
_geom_torsion_atom_site_label_4
_geom_torsion
_geom_torsion_site_symmetry_1
_geom_torsion_site_symmetry_2
_geom_torsion_site_symmetry_3
_geom_torsion_site_symmetry_4
_geom_torsion_publ_flag
Cd1 N3 C11 C10 -22.7(11) . . . . ?
Cd1 N3 C11 C12 161.0(6) . . . . ?
Cd1 N3 C14 C13 -162.6(6) . . . . ?
Cd1 N3 C14 C15 18.3(10) . . . . ?
Cd1 N6 C25 C15 -16.9(10) . . . . ?
Cd1 N6 C25 C26 163.2(5) . . . . ?
Cd1 N6 C28 C27 -163.0(5) . . . . ?
Cd1 N6 C28 C29 19.6(9) . . . . ?
Cd1 N7 C36 N8 -166.1(5) 16_645 . . . ?
Cd1 N7 C37 C38 166.5(7) 16_645 . . . ?
Cd1 N9 C39 C29 -28.1(8) . . . . ?
Cd1 N9 C39 C40 153.9(4) . . . . ?
Cd1 N9 C42 C41 -154.0(5) . . . . ?
Cd1 N9 C42 C43 27.8(9) . . . . ?
Cd1 N12 C53 C43 -5.7(10) . . . . ?
Cd1 N12 C53 C54 175.8(5) . . . . ?
Cd1 N12 C56 C10 10.4(10) . . . . ?
Cd1 N12 C56 C55 -175.9(5) . . . . ?
Cd2 N1 C1 N2 179.7(5) . . . . ?
Cd2 N1 C2 C3 -179.4(7) . . . . ?
Cd2 N4 C22 N5 175.1(6) 9_666 . . . ?
Cd2 N4 C23 C24 -176.0(7) 9_666 . . . ?
N1 C2 C3 N2 -0.9(13) . . . . ?
N2 C4 C5 C6 179.5(9) . . . . ?
N2 C4 C9 C8 179.8(8) . . . . ?
N3 C11 C12 C13 3.6(11) . . . . ?
N3 C14 C15 C16 177.4(7) . . . . ?
N3 C14 C15 C25 -0.9(13) . . . . ?
N4 C23 C24 N5 0.7(14) . . . . ?
N5 C19 C18A C17A -175.6(12) . . . . ?
N5 C19 C20A C19A 176.5(11) . . . . ?
N5 C19 C18 C17 -177.8(10) . . . . ?
N5 C19 C20 C21 178.7(9) . . . . ?
N6 C25 C26 C27 -1.7(10) . . . . ?
N6 C28 C29 C30 -171.3(6) . . . . ?
N6 C28 C29 C39 7.5(11) . . . . ?
N7 C37 C38 N8 1.2(12) . . . . ?
N8 C33 C34 C35 174.5(7) . . . . ?
N9 C39 C40 C41 2.3(8) . . . . ?
N9 C42 C43 C44 166.6(7) . . . . ?
N9 C42 C43 C53 -9.1(12) . . . . ?
N12 C53 C54 C55 0.7(10) . . . . ?
C1 N1 C2 C3 1.0(12) . . . . ?
C1 N2 C3 C2 0.4(12) . . . . ?
C1 N2 C4 C5 -30.6(13) . . . . ?
C1 N2 C4 C9 148.1(8) . . . . ?
C2 N1 C1 N2 -0.7(10) . . . . ?
C3 N2 C1 N1 0.2(10) . . . . ?
C3 N2 C4 C5 149.2(10) . . . . ?
C3 N2 C4 C9 -32.0(13) . . . . ?
C4 N2 C1 N1 -179.9(7) . . . . ?
C4 N2 C3 C2 -179.4(9) . . . . ?
C4 C5 C6 C7 0.6(16) . . . . ?
C5 C4 C9 C8 -1.5(14) . . . . ?
C5 C6 C7 C8 -1.0(15) . . . . ?
C5 C6 C7 C10 178.1(9) . . . . ?
C6 C7 C8 C9 0.2(14) . . . . ?
C6 C7 C10 C11 58.8(12) . . . . ?
C6 C7 C10 C56 -118.5(10) . . . . ?
C7 C8 C9 C4 1.0(13) . . . . ?
C7 C10 C11 N3 177.8(7) . . . . ?
C7 C10 C11 C12 -6.6(12) . . . . ?
C7 C10 C56 N12 -171.0(7) . . . . ?
C7 C10 C56 C55 16.3(11) . . . . ?
C8 C7 C10 C11 -122.1(9) . . . . ?
C8 C7 C10 C56 60.5(11) . . . . ?
C9 C4 C5 C6 0.7(15) . . . . ?
C10 C7 C8 C9 -178.9(8) . . . . ?
C10 C11 C12 C13 -172.7(9) . . . . ?
C11 N3 C14 C13 1.2(9) . . . . ?
C11 N3 C14 C15 -178.0(7) . . . . ?
C11 C10 C56 N12 12.0(12) . . . . ?
C11 C10 C56 C55 -160.7(8) . . . . ?
C11 C12 C13 C14 -2.8(12) . . . . ?
C12 C13 C14 N3 1.1(11) . . . . ?
C12 C13 C14 C15 -179.8(8) . . . . ?
C13 C14 C15 C16 -1.6(12) . . . . ?
C13 C14 C15 C25 -179.9(8) . . . . ?
C14 N3 C11 C10 173.4(7) . . . . ?
C14 N3 C11 C12 -2.9(9) . . . . ?
C14 C15 C16 C17A -119.5(10) . . . . ?
C14 C15 C16 C19A 53.2(11) . . . . ?
C14 C15 C16 C17 -62.9(10) . . . . ?
C14 C15 C16 C21 121.1(10) . . . . ?
C14 C15 C25 N6 -0.1(12) . . . . ?
C14 C15 C25 C26 179.8(8) . . . . ?
C15 C16 C17A C18A 176.4(11) . . . . ?
C15 C16 C19A C20A -175.9(11) . . . . ?
C15 C16 C17 C18 176.7(11) . . . . ?
C15 C16 C21 C20 -176.1(11) . . . . ?
C15 C25 C26 C27 178.5(8) . . . . ?
C16 C15 C25 N6 -178.3(6) . . . . ?
C16 C15 C25 C26 1.5(11) . . . . ?
C16 C17A C18A C19 -2(2) . . . . ?
C16 C19A C20A C19 0(2) . . . . ?
C16 C17 C18 C19 -0.3(19) . . . . ?
C19 N5 C22 N4 -177.0(8) . . . . ?
C19 N5 C24 C23 177.5(9) . . . . ?
C19 C20 C21 C16 -1(2) . . . . ?
C22 N4 C23 C24 0.5(12) . . . . ?
C22 N5 C19 C18A 121.9(12) . . . . ?
C22 N5 C19 C20A -52.6(13) . . . . ?
C22 N5 C19 C18 64.9(12) . . . . ?
C22 N5 C19 C20 -120.4(11) . . . . ?
C22 N5 C24 C23 -1.7(12) . . . . ?
C23 N4 C22 N5 -1.7(12) . . . . ?
C24 N5 C19 C18A -57.1(15) . . . . ?
C24 N5 C19 C20A 128.4(12) . . . . ?
C24 N5 C19 C18 -114.0(12) . . . . ?
C24 N5 C19 C20 60.6(14) . . . . ?
C24 N5 C22 N4 2.2(12) . . . . ?
C25 N6 C28 C27 -0.1(8) . . . . ?
C25 N6 C28 C29 -177.5(6) . . . . ?
C25 C15 C16 C17A 59.0(12) . . . . ?
C25 C15 C16 C19A -128.3(9) . . . . ?
C25 C15 C16 C17 115.6(9) . . . . ?
C25 C15 C16 C21 -60.4(11) . . . . ?
C25 C26 C27 C28 1.6(10) . . . . ?
C26 C27 C28 N6 -1.0(9) . . . . ?
C26 C27 C28 C29 176.4(7) . . . . ?
C27 C28 C29 C30 11.8(10) . . . . ?
C27 C28 C29 C39 -169.4(7) . . . . ?
C28 N6 C25 C15 -179.1(6) . . . . ?
C28 N6 C25 C26 1.0(8) . . . . ?
C28 C29 C30 C31 70.4(9) . . . . ?
C28 C29 C30 C35 -112.8(8) . . . . ?
C28 C29 C39 N9 -2.4(11) . . . . ?
C28 C29 C39 C40 175.2(7) . . . . ?
C29 C30 C31 C32 174.9(7) . . . . ?
C29 C30 C35 C34 -174.8(7) . . . . ?
C29 C39 C40 C41 -175.7(6) . . . . ?
C30 C29 C39 N9 176.3(6) . . . . ?
C30 C29 C39 C40 -6.0(9) . . . . ?
C30 C31 C32 C33 -0.8(13) . . . . ?
C31 C30 C35 C34 2.0(11) . . . . ?
C31 C32 C33 N8 -174.6(7) . . . . ?
C31 C32 C33 C34 3.7(12) . . . . ?
C32 C33 C34 C35 -3.7(12) . . . . ?
C33 N8 C36 N7 173.4(7) . . . . ?
C33 N8 C38 C37 -173.7(8) . . . . ?
C33 C34 C35 C30 0.8(12) . . . . ?
C35 C30 C31 C32 -1.9(12) . . . . ?
C36 N7 C37 C38 -0.8(11) . . . . ?
C36 N8 C33 C32 33.7(12) . . . . ?
C36 N8 C33 C34 -144.6(8) . . . . ?
C36 N8 C38 C37 -1.2(10) . . . . ?
C37 N7 C36 N8 0.0(10) . . . . ?
C38 N8 C33 C32 -155.2(9) . . . . ?
C38 N8 C33 C34 26.5(12) . . . . ?
C38 N8 C36 N7 0.7(9) . . . . ?
C39 N9 C42 C41 0.9(7) . . . . ?
C39 N9 C42 C43 -177.2(7) . . . . ?
C39 C29 C30 C31 -108.5(8) . . . . ?
C39 C29 C30 C35 68.3(9) . . . . ?
C39 C40 C41 C42 -1.7(8) . . . . ?
C40 C41 C42 N9 0.5(8) . . . . ?
C40 C41 C42 C43 178.7(7) . . . . ?
C41 C42 C43 C44 -11.3(11) . . . . ?
C41 C42 C43 C53 173.0(7) . . . . ?
C42 N9 C39 C29 176.0(6) . . . . ?
C42 N9 C39 C40 -1.9(7) . . . . ?
C42 C43 C44 C45A 78.5(15) . . . . ?
C42 C43 C44 C49A -101.9(13) . . . . ?
C42 C43 C44 C45 125.3(11) . . . . ?
C42 C43 C44 C49 -54.8(11) . . . . ?
C42 C43 C53 N12 -3.3(12) . . . . ?
C42 C43 C53 C54 175.0(8) . . . . ?
C43 C44 C45A C46A -174.5(18) . . . . ?
C43 C44 C49A C48A 175.0(17) . . . . ?
C43 C44 C45 C46 177.9(12) . . . . ?
C43 C44 C49 C48 -179.9(12) . . . . ?
C43 C53 C54 C55 -177.9(8) . . . . ?
C44 C43 C53 N12 -178.9(7) . . . . ?
C44 C43 C53 C54 -0.6(12) . . . . ?
C44 C45A C46A C47 -4(3) . . . . ?
C44 C45 C46 C47 4(2) . . . . ?
C47 C48A C49A C44 3(3) . . . . ?
C47 C48 C49 C44 0(2) . . . . ?
C47 N11 C52A C51A 179.4(10) . . . . ?
C53 N12 C56 C10 -172.6(7) . . . . ?
C53 N12 C56 C55 1.1(8) . . . . ?
C53 C43 C44 C45A -105.5(14) . . . . ?
C53 C43 C44 C49A 74.1(14) . . . . ?
C53 C43 C44 C45 -58.7(13) . . . . ?
C53 C43 C44 C49 121.2(10) . . . . ?
C53 C54 C55 C56 0.0(10) . . . . ?
C54 C55 C56 N12 -0.7(9) . . . . ?
C54 C55 C56 C10 173.1(7) . . . . ?
C56 N12 C53 C43 177.4(7) . . . . ?
C56 N12 C53 C54 -1.1(8) . . . . ?
C56 C10 C11 N3 -5.2(13) . . . . ?
C56 C10 C11 C12 170.4(9) . . . . ?
N10 C50 N11 C47 -175.0(15) . . . . ?
N10 C50 N11 C52 17(3) . . . . ?
N10 C51 C52 N11 -2(3) . . . . ?
C17A C16 C19A C20A -3(2) . . . . ?
C18A C19 C20A C19A 1.7(19) . . . . ?
C19A C16 C17A C18A 4(2) . . . . ?
C20A C19 C18A C17A -1(2) . . . . ?
C45A C44 C49A C48A -5(3) . . . . ?
C46A C47 C48A C49A -1(3) . . . . ?
C46A C47 N11 C50 37(2) . . . . ?
C46A C47 N11 C52 -156.7(18) . . . . ?
C48A C47 C46A C45A 2(3) . . . . ?
C48A C47 N11 C50 -145(2) . . . . ?
C48A C47 N11 C52 22(2) . . . . ?
C49A C44 C45A C46A 6(3) . . . . ?
C50 N10 C51 C52 12(4) . . . . ?
C51 N10 C50 N11 -18(3) . . . . ?
C51 C52 N11 C47 -178.2(16) . . . . ?
C51 C52 N11 C50 -10(3) . . . . ?
C17 C16 C21 C20 7.7(17) . . . . ?
C18 C19 C20 C21 -7.3(18) . . . . ?
C20 C19 C18 C17 7.9(18) . . . . ?
C21 C16 C17 C18 -6.7(17) . . . . ?
C45 C44 C49 C48 0(2) . . . . ?
C46 C47 C48 C49 2(2) . . . . ?
C46 C47 N11 C50A -68.7(14) . . . . ?
C46 C47 N11 C52A 111.9(14) . . . . ?
C48 C47 C46 C45 -4(2) . . . . ?
C48 C47 N11 C50A 110.5(13) . . . . ?
C48 C47 N11 C52A -68.9(15) . . . . ?
C49 C44 C45 C46 -2(2) . . . . ?
C51A N10A C50A N11 0.0 . . . . ?
N10A C51A C52A N11 0.0 . . . . ?
N10A C50A N11 C47 -179.5(9) . . . . ?
N10A C50A N11 C52A 0.0 . . . . ?
C50A N11 C52A C51A 0.0 . . . . ?
N11 C47 C46A C45A -179.9(16) . . . . ?
N11 C47 C48A C49A -179.6(15) . . . . ?
N11 C47 C46 C45 175.0(12) . . . . ?
N11 C47 C48 C49 -177.1(12) . . . . ?
C52A C51A N10A C50A 0.0 . . . . ?

loop_
_platon_squeeze_void_nr
_platon_squeeze_void_average_x
_platon_squeeze_void_average_y
_platon_squeeze_void_average_z
_platon_squeeze_void_volume
_platon_squeeze_void_count_electrons
_platon_squeeze_void_content
1 0.000 0.023 0.000 1068 361 ' '
2 0.250 0.055 0.000 573 183 ' '
3 0.500 -0.002 0.000 1068 361 ' '
4 0.750 0.443 0.000 573 183 ' '
5 0.000 0.244 0.500 1068 361 ' '
6 0.500 0.744 0.500 1068 361 ' '
7 0.250 0.900 0.500 573 183 ' '
8 0.750 0.400 0.500 573 183 ' '
